data_4113635
loop_
_publ_author_name
'Ivor Bull'
'Philip Lightfoot'
'Luis A. Villaescusa'
'Lucy M. Bull'
'Richard K. B. Gover'
'John S. O. Evans'
'Russell E. Morris'

_publ_section_title
;
 An X-ray Diffraction and MAS NMR Study of the Thermal Expansion
 Properties of Calcined Siliceous Ferrierite
;
_journal_name_full 'Journal of the American Chemical Society'
_journal_page_first 4342
_journal_page_last 4349
_journal_paper_doi 10.1021/ja0292400
_journal_volume 125
_journal_year 2003
_chemical_formula_sum 'O72 Si36'
_chemical_formula_weight 2163.24
_chemical_name_systematic
;
 ?
;
_space_group_IT_number 58
_symmetry_cell_setting orthorhombic
_symmetry_space_group_name_Hall '-P 2 2n'
_symmetry_space_group_name_H-M 'P n n m'
_atom_sites_solution_hydrogens geom
_atom_sites_solution_primary direct
_atom_sites_solution_secondary difmap
_audit_conform_dict_location ftp://ftp.iucr.org/pub/cif_core.dic
_audit_conform_dict_name cif_core.dic
_audit_conform_dict_version 2.2
_audit_creation_date 2002-08-30T15:39:13-00:00
_audit_creation_method 'WinGX routine CIF_UPDATE'
_cell_angle_alpha 90
_cell_angle_beta 90
_cell_angle_gamma 90
_cell_formula_units_Z 1
_cell_length_a 7.424(5)
_cell_length_b 14.065(9)
_cell_length_c 18.743(9)
_cell_measurement_temperature 367(2)
_cell_volume 1957(2)
_computing_structure_refinement 'SHELXL-97 (Sheldrick, 1997)'
_diffrn_ambient_temperature 367(2)
_diffrn_measured_fraction_theta_full 0.769
_diffrn_measured_fraction_theta_max 0.769
_diffrn_radiation_monochromator graphite
_diffrn_radiation_wavelength 0.6892
_diffrn_reflns_av_R_equivalents 0.0584
_diffrn_reflns_av_unetI/netI 0.0509
_diffrn_reflns_limit_h_max 7
_diffrn_reflns_limit_h_min -7
_diffrn_reflns_limit_k_max 19
_diffrn_reflns_limit_k_min -20
_diffrn_reflns_limit_l_max 25
_diffrn_reflns_limit_l_min -7
_diffrn_reflns_number 7730
_diffrn_reflns_theta_full 29.44
_diffrn_reflns_theta_max 29.44
_diffrn_reflns_theta_min 2.81
_exptl_absorpt_coefficient_mu 0.69
_exptl_absorpt_correction_type none
_exptl_crystal_density_diffrn 1.835
_exptl_crystal_F_000 1080
_refine_diff_density_max 0.736
_refine_diff_density_min -0.566
_refine_diff_density_rms 0.146
_refine_ls_extinction_method none
_refine_ls_goodness_of_fit_ref 0.963
_refine_ls_hydrogen_treatment mixed
_refine_ls_matrix_type full
_refine_ls_number_parameters 125
_refine_ls_number_reflns 2361
_refine_ls_number_restraints 0
_refine_ls_restrained_S_all 0.963
_refine_ls_R_factor_all 0.0894
_refine_ls_R_factor_gt 0.0539
_refine_ls_shift/su_max 0.001
_refine_ls_shift/su_mean 0
_refine_ls_structure_factor_coef Fsqd
_refine_ls_weighting_details 'calc w=1/[\s^2^(Fo^2^)+(0.0902P)^2^+0.0000P] where P=(Fo^2^+2Fc^2^)/3'
_refine_ls_weighting_scheme calc
_refine_ls_wR_factor_gt 0.1378
_refine_ls_wR_factor_ref 0.1533
_reflns_number_gt 1441
_reflns_number_total 2361
_reflns_threshold_expression >2sigma(I)
_cod_data_source_file ja0292400si20030117_034918.cif
_cod_data_source_block 367
_cod_database_code 4113635

loop_
_symmetry_equiv_pos_as_xyz
'x, y, z'
'-x, -y, z'
'x+1/2, -y+1/2, -z+1/2'
'-x+1/2, y+1/2, -z+1/2'
'-x, -y, -z'
'x, y, -z'
'-x-1/2, y-1/2, z-1/2'
'x-1/2, -y-1/2, z-1/2'

loop_
_atom_site_label
_atom_site_type_symbol
_atom_site_fract_x
_atom_site_fract_y
_atom_site_fract_z
_atom_site_U_iso_or_equiv
_atom_site_adp_type
_atom_site_occupancy
_atom_site_symmetry_multiplicity
_atom_site_calc_flag
_atom_site_refinement_flags
Si1 Si 0.21399(15) 0.69980(7) 0.32859(5) 0.0150(3) Uani 1 1 d .
Si2 Si 0.19909(15) 0.29548(7) 0.32088(5) 0.0143(3) Uani 1 1 d .
Si3 Si 0.50588(15) 0.79927(6) 0.41643(5) 0.0127(3) Uani 1 1 d .
Si4 Si 0.5 1 0.34657(7) 0.0148(3) Uani 1 2 d S
Si5 Si 0.29325(16) 0.49961(8) 0.27297(5) 0.0174(3) Uani 1 1 d .
O1 O 0.5280(6) 0.7893(3) 0.5 0.0265(10) Uani 1 2 d S
O2 O 0.5 0.5 0.2499(2) 0.0313(10) Uani 1 2 d S
O3 O 0.2472(5) 0.40534(19) 0.31685(17) 0.0372(9) Uani 1 1 d .
O4 O 0.4892(5) 0.90859(19) 0.39624(16) 0.0356(8) Uani 1 1 d .
O5 O 0.2519(5) 0.5884(2) 0.32358(15) 0.0323(8) Uani 1 1 d .
O6 O 0.3267(4) 0.7440(2) 0.39255(15) 0.0282(7) Uani 1 1 d .
O7 O 0.3221(5) 0.2451(2) 0.37852(16) 0.0340(8) Uani 1 1 d .
O8 O 0.0054(4) 0.7181(2) 0.34417(17) 0.0317(8) Uani 1 1 d .
O9 O 0.2715(5) 0.7486(2) 0.25583(17) 0.0398(9) Uani 1 1 d .
O10 O 0.6754(5) 0.9939(3) 0.29791(19) 0.0423(9) Uani 1 1 d .

loop_
_atom_site_aniso_label
_atom_site_aniso_U_11
_atom_site_aniso_U_22
_atom_site_aniso_U_33
_atom_site_aniso_U_23
_atom_site_aniso_U_13
_atom_site_aniso_U_12
Si1 0.0151(8) 0.0144(5) 0.0156(5) -0.0004(3) -0.0008(4) -0.0003(4)
Si2 0.0138(8) 0.0134(5) 0.0157(5) 0.0009(3) -0.0007(4) 0.0015(4)
Si3 0.0154(7) 0.0133(4) 0.0095(4) -0.0004(3) 0.0011(4) -0.0005(4)
Si4 0.0162(10) 0.0137(6) 0.0146(6) 0 0 0.0003(6)
Si5 0.0159(8) 0.0142(4) 0.0220(5) -0.0010(4) -0.0025(4) -0.0001(5)
O1 0.031(3) 0.037(2) 0.0121(16) 0 0 -0.0047(19)
O2 0.014(3) 0.045(2) 0.035(2) 0 0 -0.001(2)
O3 0.052(3) 0.0123(14) 0.0479(19) 0.0033(12) 0.0077(17) -0.0087(13)
O4 0.055(3) 0.0148(12) 0.0370(17) 0.0120(11) 0.0030(16) 0.0012(15)
O5 0.044(2) 0.0169(14) 0.0361(17) -0.0040(11) 0.0058(15) 0.0057(12)
O6 0.019(2) 0.0377(17) 0.0279(14) -0.0083(12) -0.0049(13) -0.0084(13)
O7 0.028(2) 0.0400(18) 0.0345(17) 0.0114(14) -0.0119(15) 0.0074(15)
O8 0.018(2) 0.0385(17) 0.0385(17) -0.0113(13) -0.0006(14) 0.0018(13)
O9 0.049(3) 0.0432(19) 0.0277(15) 0.0142(14) 0.0078(16) 0.0006(16)
O10 0.024(2) 0.066(2) 0.0365(16) 0.0008(16) 0.0160(16) 0.0030(17)

loop_
_atom_type_symbol
_atom_type_description
_atom_type_scat_dispersion_real
_atom_type_scat_dispersion_imag
_atom_type_scat_source
O O 0.0106 0.006 'International Tables Vol C Tables 4.2.6.8 and 6.1.1.4'
Si Si 0.0817 0.0704 'International Tables Vol C Tables 4.2.6.8 and 6.1.1.4'

loop_
_geom_angle_atom_site_label_1
_geom_angle_atom_site_label_2
_geom_angle_atom_site_label_3
_geom_angle
_geom_angle_site_symmetry_1
_geom_angle_site_symmetry_3
O9 Si1 O6 109.75(19) . .
O9 Si1 O5 109.10(17) . .
O6 Si1 O5 109.64(18) . .
O9 Si1 O8 110.40(19) . .
O6 Si1 O8 108.04(17) . .
O5 Si1 O8 109.91(18) . .
O7 Si2 O3 109.78(19) . .
O7 Si2 O8 108.05(17) . 2_565
O3 Si2 O8 110.16(18) . 2_565
O7 Si2 O9 110.53(19) . 4_545
O3 Si2 O9 109.16(17) . 4_545
O8 Si2 O9 109.15(18) 2_565 4_545
O1 Si3 O4 109.3(2) . .
O1 Si3 O7 109.0(2) . 2_665
O4 Si3 O7 109.64(18) . 2_665
O1 Si3 O6 108.63(19) . .
O4 Si3 O6 109.75(19) . .
O7 Si3 O6 110.56(18) 2_665 .
O4 Si4 O4 108.3(2) . 2_675
O4 Si4 O10 109.75(19) . 2_675
O4 Si4 O10 109.46(18) 2_675 2_675
O4 Si4 O10 109.46(18) . .
O4 Si4 O10 109.75(19) 2_675 .
O10 Si4 O10 110.1(3) 2_675 .
O10 Si5 O2 107.6(2) 3_465 .
O10 Si5 O3 111.06(19) 3_465 .
O2 Si5 O3 110.37(16) . .
O10 Si5 O5 110.16(19) 3_465 .
O2 Si5 O5 110.05(16) . .
O3 Si5 O5 107.60(17) . .
Si3 O1 Si3 164.3(3) . 6_556
Si5 O2 Si5 148.6(3) . 2_665
Si2 O3 Si5 151.7(2) . .
Si3 O4 Si4 156.8(2) . .
Si1 O5 Si5 146.8(2) . .
Si1 O6 Si3 146.8(2) . .
Si2 O7 Si3 160.9(2) . 2_665
Si2 O8 Si1 148.9(2) 2_565 .
Si1 O9 Si2 172.0(3) . 4
Si4 O10 Si5 157.5(3) . 3_565

loop_
_geom_bond_atom_site_label_1
_geom_bond_atom_site_label_2
_geom_bond_distance
_geom_bond_site_symmetry_2
Si1 O9 1.585(3) .
Si1 O6 1.589(3) .
Si1 O5 1.594(3) .
Si1 O8 1.596(3) .
Si2 O7 1.582(3) .
Si2 O3 1.588(3) .
Si2 O8 1.591(3) 2_565
Si2 O9 1.597(3) 4_545
Si3 O1 1.5811(13) .
Si3 O4 1.588(3) .
Si3 O7 1.589(3) 2_665
Si3 O6 1.604(3) .
Si4 O4 1.589(3) .
Si4 O4 1.589(3) 2_675
Si4 O10 1.592(4) 2_675
Si4 O10 1.592(4) .
Si5 O10 1.593(3) 3_465
Si5 O2 1.5944(19) .
Si5 O3 1.597(3) .
Si5 O5 1.598(3) .
O1 Si3 1.5811(13) 6_556
O2 Si5 1.5944(19) 2_665
O7 Si3 1.589(3) 2_665
O8 Si2 1.591(3) 2_565
O9 Si2 1.597(3) 4
O10 Si5 1.593(3) 3_565

loop_
_geom_torsion_atom_site_label_1
_geom_torsion_atom_site_label_2
_geom_torsion_atom_site_label_3
_geom_torsion_atom_site_label_4
_geom_torsion
_geom_torsion_site_symmetry_1
_geom_torsion_site_symmetry_4
O4 Si3 O1 Si3 46.5(12) . 6_556
O7 Si3 O1 Si3 166.3(11) 2_665 6_556
O6 Si3 O1 Si3 -73.2(12) . 6_556
O10 Si5 O2 Si5 176.44(15) 3_465 2_665
O3 Si5 O2 Si5 -62.22(14) . 2_665
O5 Si5 O2 Si5 56.39(13) . 2_665
O7 Si2 O3 Si5 132.6(5) . .
O8 Si2 O3 Si5 -108.5(5) 2_565 .
O9 Si2 O3 Si5 11.3(6) 4_545 .
O10 Si5 O3 Si2 38.8(6) 3_465 .
O2 Si5 O3 Si2 -80.5(6) . .
O5 Si5 O3 Si2 159.4(5) . .
O1 Si3 O4 Si4 157.2(6) . .
O7 Si3 O4 Si4 37.9(7) 2_665 .
O6 Si3 O4 Si4 -83.8(6) . .
O4 Si4 O4 Si3 -159.6(7) 2_675 .
O10 Si4 O4 Si3 81.0(7) 2_675 .
O10 Si4 O4 Si3 -40.0(7) . .
O9 Si1 O5 Si5 -15.9(5) . .
O6 Si1 O5 Si5 -136.1(4) . .
O8 Si1 O5 Si5 105.3(4) . .
O10 Si5 O5 Si1 -40.2(5) 3_465 .
O2 Si5 O5 Si1 78.3(5) . .
O3 Si5 O5 Si1 -161.4(4) . .
O9 Si1 O6 Si3 -22.6(5) . .
O5 Si1 O6 Si3 97.2(4) . .
O8 Si1 O6 Si3 -143.0(4) . .
O1 Si3 O6 Si1 -164.6(4) . .
O4 Si3 O6 Si1 76.0(4) . .
O7 Si3 O6 Si1 -45.1(4) 2_665 .
O3 Si2 O7 Si3 -71.6(8) . 2_665
O8 Si2 O7 Si3 168.3(7) 2_565 2_665
O9 Si2 O7 Si3 48.9(8) 4_545 2_665
O9 Si1 O8 Si2 62.3(5) . 2_565
O6 Si1 O8 Si2 -177.7(4) . 2_565
O5 Si1 O8 Si2 -58.1(5) . 2_565
O6 Si1 O9 Si2 -147.9(18) . 4
O5 Si1 O9 Si2 92.0(18) . 4
O8 Si1 O9 Si2 -28.9(19) . 4
O4 Si4 O10 Si5 134.8(6) . 3_565
O4 Si4 O10 Si5 -106.5(7) 2_675 3_565
O10 Si4 O10 Si5 14.1(6) 2_675 3_565
